data_1505732
loop_
_publ_author_name
'Lyu, Yi-Yeol'
'Byun, Younghun'
'Kwon, Ohyun'
'Han, Eunsil'
'Jeon, Woo Sung'
'Das, Rupasree Ragini'
'Char, Kookheon'

_publ_section_title
;
 Substituent effect on the luminescent properties of a series of deep blue
 emitting mixed ligand Ir(III) complexes.
;
_journal_issue 21
_journal_name_full 'The journal of physical chemistry. B'
_journal_page_first 10303
_journal_page_last 10314
_journal_paper_doi 10.1021/jp057446s
_journal_volume 110
_journal_year 2006
_chemical_formula_sum 'C43 H43 F4 Ir N5 O3 P'
_chemical_formula_weight 976.99
_chemical_name_systematic
;
 ?
;
_space_group_IT_number 14
_symmetry_cell_setting monoclinic
_symmetry_space_group_name_Hall '-P 2yn'
_symmetry_space_group_name_H-M 'P 1 21/n 1'
_atom_sites_solution_hydrogens geom
_atom_sites_solution_primary direct
_atom_sites_solution_secondary difmap
_audit_creation_method SHELXL-97
_cell_angle_alpha 90.00
_cell_angle_beta 103.798(3)
_cell_angle_gamma 90.00
_cell_formula_units_Z 4
_cell_length_a 13.410(2)
_cell_length_b 14.547(2)
_cell_length_c 21.170(4)
_cell_measurement_reflns_used 5998
_cell_measurement_temperature 173(2)
_cell_measurement_theta_max 28.26
_cell_measurement_theta_min 2.48
_cell_volume 4010.6(11)
_computing_cell_refinement 'Bruker SAINT'
_computing_data_collection 'Bruker SMART'
_computing_data_reduction 'Bruker SAINT'
_computing_molecular_graphics ORTEP3
_computing_publication_material WinGX
_computing_structure_refinement 'Bruker SHELXTL'
_computing_structure_solution 'Bruker SHELXTL'
_diffrn_ambient_temperature 173(2)
_diffrn_measured_fraction_theta_full 0.942
_diffrn_measured_fraction_theta_max 0.942
_diffrn_measurement_device_type 'CCD area detector'
_diffrn_measurement_method 'omega scans'
_diffrn_radiation_monochromator graphite
_diffrn_radiation_source 'fine-focus sealed tube'
_diffrn_radiation_type MoK\a
_diffrn_radiation_wavelength 0.71073
_diffrn_reflns_av_R_equivalents 0.0355
_diffrn_reflns_av_sigmaI/netI 0.0436
_diffrn_reflns_limit_h_max 17
_diffrn_reflns_limit_h_min -16
_diffrn_reflns_limit_k_max 19
_diffrn_reflns_limit_k_min -16
_diffrn_reflns_limit_l_max 27
_diffrn_reflns_limit_l_min -28
_diffrn_reflns_number 22546
_diffrn_reflns_theta_full 28.30
_diffrn_reflns_theta_max 28.30
_diffrn_reflns_theta_min 1.64
_diffrn_standards_decay_% <2.0
_exptl_absorpt_coefficient_mu 3.434
_exptl_absorpt_correction_T_max 0.7252
_exptl_absorpt_correction_T_min 0.2036
_exptl_absorpt_correction_type multi-scan
_exptl_absorpt_process_details 'Bruker SADABS'
_exptl_crystal_colour colorless
_exptl_crystal_density_diffrn 1.618
_exptl_crystal_density_method 'not measured'
_exptl_crystal_description block
_exptl_crystal_F_000 1952
_exptl_crystal_size_max 0.68
_exptl_crystal_size_mid 0.50
_exptl_crystal_size_min 0.10
_refine_diff_density_max 3.993
_refine_diff_density_min -2.549
_refine_diff_density_rms 0.157
_refine_ls_extinction_method none
_refine_ls_goodness_of_fit_ref 1.219
_refine_ls_hydrogen_treatment mixed
_refine_ls_matrix_type full
_refine_ls_number_parameters 602
_refine_ls_number_reflns 9397
_refine_ls_number_restraints 0
_refine_ls_restrained_S_all 1.219
_refine_ls_R_factor_all 0.0623
_refine_ls_R_factor_gt 0.0567
_refine_ls_shift/su_max 0.001
_refine_ls_shift/su_mean 0.000
_refine_ls_structure_factor_coef Fsqd
_refine_ls_weighting_details 'calc w=1/[\s^2^(Fo^2^)+(0.0266P)^2^+28.5425P] where P=(Fo^2^+2Fc^2^)/3'
_refine_ls_weighting_scheme calc
_refine_ls_wR_factor_gt 0.1247
_refine_ls_wR_factor_ref 0.1271
_reflns_number_gt 8512
_reflns_number_total 9397
_reflns_threshold_expression >2sigma(I)
_cod_data_source_file jp057446srom20051222_062612.cif
_cod_data_source_block d:\data\other\o4_42\work\mono\o4_42mo
_cod_depositor_comments
;
The following automatic conversions were performed:

'_symmetry_cell_setting' value 'Monoclinic' changed to 'monoclinic'
according to /home/saulius/struct/CIF-dictionaries/cif_core.dic
dictionary named 'cif_core.dic' version 2.4.1 from
2010-06-29.

'_exptl_absorpt_correction_type' value 'Multi-scan'
changed to 'multi-scan' according to
/home/saulius/struct/CIF-dictionaries/cif_core.dic dictionary named
'cif_core.dic' version 2.4.1 from 2010-06-29.

Automatic conversion script
Id: cif_fix_values 1715 2011-07-08 13:25:40Z adriana 
;
_cod_original_cell_volume 4010.6(12)
_cod_original_sg_symbol_H-M P2(1)/n
_cod_database_code 1505732

loop_
_symmetry_equiv_pos_as_xyz
'x, y, z'
'-x+1/2, y+1/2, -z+1/2'
'-x, -y, -z'
'x-1/2, -y-1/2, z-1/2'

loop_
_atom_site_label
_atom_site_type_symbol
_atom_site_fract_x
_atom_site_fract_y
_atom_site_fract_z
_atom_site_U_iso_or_equiv
_atom_site_adp_type
_atom_site_occupancy
_atom_site_symmetry_multiplicity
_atom_site_calc_flag
_atom_site_refinement_flags
_atom_site_disorder_assembly
_atom_site_disorder_group
Ir1 Ir 0.759347(16) 0.773149(18) 0.010451(11) 0.02605(8) Uani 1 1 d . . .
P1 P 0.67204(11) 0.63240(11) -0.00932(7) 0.0229(3) Uani 1 1 d . A .
F1 F 0.6819(3) 0.8362(4) 0.24785(18) 0.0510(12) Uani 1 1 d . . .
F2 F 0.4227(3) 0.9113(3) 0.06513(18) 0.0389(9) Uani 1 1 d . . .
F3 F 0.8281(5) 1.1363(5) -0.0166(4) 0.0578(17) Uani 0.866(7) 1 d P A 1
F4 F 1.0731(4) 0.9745(5) 0.1381(3) 0.0575(18) Uani 0.866(7) 1 d P A 1
O1 O 0.5929(3) 0.6063(3) 0.03525(19) 0.0254(9) Uani 1 1 d . . .
O2 O 0.5853(3) 0.6170(4) 0.2039(2) 0.0368(11) Uani 1 1 d . A .
N1 N 0.6307(4) 0.8293(3) -0.0503(2) 0.0243(10) Uani 1 1 d . A .
N2 N 0.3498(4) 0.9108(4) -0.1683(3) 0.0347(13) Uani 1 1 d . . .
N3 N 0.8872(5) 0.7333(7) 0.0813(3) 0.0305(19) Uani 0.866(7) 1 d P A 1
N4 N 1.1663(6) 0.6703(8) 0.2162(4) 0.061(3) Uani 0.866(7) 1 d P A 1
N5 N 0.8750(4) 0.7376(4) -0.1036(3) 0.0387(13) Uani 1 1 d . . .
C1 C 0.6784(4) 0.8135(4) 0.0770(3) 0.0244(12) Uani 1 1 d . A .
C2 C 0.7124(5) 0.8113(5) 0.1445(3) 0.0324(14) Uani 1 1 d . . .
H2 H 0.7793 0.7896 0.1644 0.039 Uiso 1 1 calc R A .
C3 C 0.6478(5) 0.8407(5) 0.1819(3) 0.0345(15) Uani 1 1 d . A .
C4 C 0.5507(5) 0.8737(5) 0.1569(3) 0.0345(15) Uani 1 1 d . . .
H4 H 0.5074 0.8925 0.1841 0.041 Uiso 1 1 calc R A .
C5 C 0.5193(4) 0.8781(5) 0.0899(3) 0.0296(13) Uani 1 1 d . A .
C6 C 0.5801(4) 0.8506(4) 0.0488(3) 0.0261(12) Uani 1 1 d . . .
C7 C 0.5524(4) 0.8563(4) -0.0234(3) 0.0252(12) Uani 1 1 d . A .
C8 C 0.4595(4) 0.8860(4) -0.0615(3) 0.0271(12) Uani 1 1 d . . .
H8 H 0.4070 0.9054 -0.0413 0.033 Uiso 1 1 calc R A .
C9 C 0.4418(5) 0.8878(4) -0.1294(3) 0.0269(12) Uani 1 1 d . A .
C10 C 0.5262(5) 0.8654(5) -0.1562(3) 0.0299(13) Uani 1 1 d . . .
H10 H 0.5203 0.8702 -0.2016 0.036 Uiso 1 1 calc R A .
C11 C 0.6157(5) 0.8370(4) -0.1157(3) 0.0262(12) Uani 1 1 d . A .
H11 H 0.6711 0.8216 -0.1346 0.031 Uiso 1 1 calc R . .
C12 C 0.2630(5) 0.9313(6) -0.1405(3) 0.0435(18) Uani 1 1 d . . .
H12A H 0.2467 0.8771 -0.1174 0.065 Uiso 1 1 calc R . .
H12B H 0.2033 0.9477 -0.1754 0.065 Uiso 1 1 calc R . .
H12C H 0.2805 0.9828 -0.1101 0.065 Uiso 1 1 calc R . .
C13 C 0.3346(5) 0.9131(7) -0.2384(3) 0.048(2) Uani 1 1 d . . .
H13A H 0.3807 0.9587 -0.2502 0.072 Uiso 1 1 calc R . .
H13B H 0.2632 0.9297 -0.2584 0.072 Uiso 1 1 calc R . .
H13C H 0.3495 0.8524 -0.2540 0.072 Uiso 1 1 calc R . .
C14 C 0.8348(6) 0.8969(5) 0.0270(4) 0.0235(15) Uani 0.866(7) 1 d P A 1
C15 C 0.8032(7) 0.9781(7) -0.0033(5) 0.0331(19) Uani 0.866(7) 1 d P A 1
H15 H 0.7409 0.9810 -0.0359 0.040 Uiso 0.866(7) 1 calc PR A 1
C16 C 0.8615(8) 1.0552(6) 0.0134(5) 0.039(2) Uani 0.866(7) 1 d P A 1
C17 C 0.9515(8) 1.0567(10) 0.0619(5) 0.044(3) Uani 0.866(7) 1 d P A 1
H17 H 0.9893 1.1116 0.0745 0.053 Uiso 0.866(7) 1 calc PR A 1
C18 C 0.9823(6) 0.9741(7) 0.0905(4) 0.036(2) Uani 0.866(7) 1 d P A 1
C19 C 0.9301(6) 0.8922(9) 0.0749(4) 0.0332(19) Uani 0.866(7) 1 d P A 1
C20 C 0.9604(5) 0.8028(9) 0.1034(4) 0.0323(19) Uani 0.866(7) 1 d P A 1
C21 C 1.0520(7) 0.7804(9) 0.1475(5) 0.044(3) Uani 0.866(7) 1 d P A 1
H21 H 1.1020 0.8272 0.1610 0.053 Uiso 0.866(7) 1 calc PR A 1
C22 C 1.0738(7) 0.6905(9) 0.1732(4) 0.045(2) Uani 0.866(7) 1 d P A 1
C23 C 0.9987(6) 0.6243(8) 0.1530(4) 0.039(2) Uani 0.866(7) 1 d P A 1
H23 H 1.0089 0.5632 0.1689 0.047 Uiso 0.866(7) 1 calc PR A 1
C24 C 0.9083(9) 0.6492(11) 0.1091(4) 0.045(3) Uani 0.866(7) 1 d P A 1
H24 H 0.8567 0.6034 0.0975 0.054 Uiso 0.866(7) 1 calc PR A 1
C25 C 1.2459(8) 0.7399(11) 0.2313(6) 0.084(5) Uani 0.866(7) 1 d P A 1
H25A H 1.2698 0.7543 0.1922 0.126 Uiso 0.866(7) 1 calc PR A 1
H25B H 1.3035 0.7168 0.2653 0.126 Uiso 0.866(7) 1 calc PR A 1
H25C H 1.2182 0.7956 0.2469 0.126 Uiso 0.866(7) 1 calc PR A 1
C26 C 1.1964(8) 0.5753(10) 0.2307(5) 0.078(4) Uani 0.866(7) 1 d P A 1
H26A H 1.1371 0.5400 0.2367 0.117 Uiso 0.866(7) 1 calc PR A 1
H26B H 1.2513 0.5727 0.2706 0.117 Uiso 0.866(7) 1 calc PR A 1
H26C H 1.2211 0.5492 0.1946 0.117 Uiso 0.866(7) 1 calc PR A 1
C27 C 0.8351(4) 0.7475(4) -0.0620(3) 0.0261(12) Uani 1 1 d . A .
C28 C 0.5802(4) 0.6287(4) -0.0879(3) 0.0236(11) Uani 1 1 d . . .
C29 C 0.6128(5) 0.6066(5) -0.1436(3) 0.0313(13) Uani 1 1 d . A .
H29 H 0.6830 0.5926 -0.1405 0.038 Uiso 1 1 calc R . .
C30 C 0.5433(6) 0.6049(5) -0.2035(3) 0.0414(17) Uani 1 1 d . . .
H30 H 0.5662 0.5902 -0.2414 0.050 Uiso 1 1 calc R A .
C31 C 0.4407(6) 0.6245(6) -0.2087(3) 0.0444(18) Uani 1 1 d . A .
H31 H 0.3932 0.6219 -0.2499 0.053 Uiso 1 1 calc R . .
C32 C 0.4079(5) 0.6476(5) -0.1542(4) 0.0407(17) Uani 1 1 d . . .
H32 H 0.3376 0.6617 -0.1579 0.049 Uiso 1 1 calc R A .
C33 C 0.4768(5) 0.6505(4) -0.0933(3) 0.0284(13) Uani 1 1 d . A .
H33 H 0.4537 0.6672 -0.0558 0.034 Uiso 1 1 calc R . .
C34 C 0.7385(5) 0.5242(5) -0.0136(3) 0.0297(13) Uani 1 1 d . . .
C35 C 0.8355(5) 0.5219(5) -0.0274(3) 0.0356(15) Uani 1 1 d . A .
H35 H 0.8716 0.5773 -0.0303 0.043 Uiso 1 1 calc R . .
C36 C 0.8782(6) 0.4377(6) -0.0370(4) 0.0461(19) Uani 1 1 d . . .
H36 H 0.9441 0.4360 -0.0462 0.055 Uiso 1 1 calc R A .
C37 C 0.8277(6) 0.3571(6) -0.0334(4) 0.0463(18) Uani 1 1 d . A .
H37 H 0.8579 0.3002 -0.0407 0.056 Uiso 1 1 calc R . .
C38 C 0.7325(6) 0.3587(6) -0.0190(4) 0.0437(17) Uani 1 1 d . . .
H38 H 0.6976 0.3028 -0.0155 0.052 Uiso 1 1 calc R A .
C39 C 0.6881(5) 0.4417(5) -0.0099(3) 0.0353(15) Uani 1 1 d . A .
H39 H 0.6220 0.4424 -0.0010 0.042 Uiso 1 1 calc R . .
C40 C 0.6326(5) 0.5950(5) 0.1047(3) 0.0276(12) Uani 1 1 d . A .
H40A H 0.6910 0.6372 0.1209 0.033 Uiso 1 1 calc R . .
H40B H 0.6564 0.5311 0.1149 0.033 Uiso 1 1 calc R . .
C41 C 0.5451(5) 0.6172(5) 0.1355(3) 0.0308(13) Uani 1 1 d . . .
H41A H 0.5159 0.6782 0.1209 0.037 Uiso 1 1 calc R A .
H41B H 0.4901 0.5706 0.1231 0.037 Uiso 1 1 calc R . .
C42 C 0.5088(6) 0.6423(6) 0.2371(4) 0.0467(19) Uani 1 1 d . . .
H42A H 0.4874 0.7059 0.2261 0.070 Uiso 1 1 calc R A .
H42B H 0.5369 0.6371 0.2841 0.070 Uiso 1 1 calc R . .
H42C H 0.4495 0.6014 0.2239 0.070 Uiso 1 1 calc R . .
O1S O 1.0239(6) 0.3761(7) 0.1803(3) 0.072(3) Uani 0.866(7) 1 d P A 1
H1S H 1.0653 0.3475 0.1633 0.109 Uiso 0.866(7) 1 calc PR A 1
C1S C 0.9269(8) 0.3735(8) 0.1390(4) 0.058(3) Uani 0.866(7) 1 d P A 1
H1S1 H 0.8803 0.4124 0.1565 0.087 Uiso 0.866(7) 1 calc PR A 1
H1S2 H 0.9015 0.3101 0.1353 0.087 Uiso 0.866(7) 1 calc PR A 1
H1S3 H 0.9303 0.3961 0.0959 0.087 Uiso 0.866(7) 1 calc PR A 1
F32 F 0.791(3) 1.150(2) -0.0509(18) 0.039(8) Uiso 0.134(7) 1 d P A 2
F42 F 1.050(2) 1.027(2) 0.1174(14) 0.028(6) Uiso 0.134(7) 1 d P A 2
N32 N 0.913(4) 0.758(3) 0.087(2) 0.012(9) Uiso 0.134(7) 1 d P A 2
N42 N 1.184(2) 0.741(2) 0.2021(15) 0.014(7) Uiso 0.134(7) 1 d P A 2
C142 C 0.806(3) 0.904(2) 0.0042(19) 0.002(7) Uiso 0.134(7) 1 d P A 2
C152 C 0.782(3) 0.995(3) -0.023(2) 0.009(10) Uiso 0.134(7) 1 d P A 2
H152 H 0.7209 0.9966 -0.0566 0.011 Uiso 0.134(7) 1 calc PR A 2
C162 C 0.832(4) 1.086(5) -0.011(2) 0.020(10) Uiso 0.134(7) 1 d P A 2
C172 C 0.921(4) 1.093(4) 0.034(3) 0.028(11) Uiso 0.134(7) 1 d P A 2
H172 H 0.9542 1.1509 0.0433 0.033 Uiso 0.134(7) 1 calc PR A 2
C182 C 0.964(4) 1.016(4) 0.065(3) 0.013(10) Uiso 0.134(7) 1 d P A 2
C192 C 0.914(4) 0.929(4) 0.056(3) 0.022(11) Uiso 0.134(7) 1 d P A 2
C202 C 0.952(4) 0.848(4) 0.088(3) 0.015(10) Uiso 0.134(7) 1 d P A 2
C212 C 1.056(3) 0.834(3) 0.1337(19) 0.015(8) Uiso 0.134(7) 1 d P A 2
H212 H 1.1022 0.8844 0.1443 0.018 Uiso 0.134(7) 1 calc PR A 2
C222 C 1.084(3) 0.747(3) 0.161(2) 0.006(7) Uiso 0.134(7) 1 d P A 2
C232 C 1.013(3) 0.675(3) 0.1524(19) 0.013(8) Uiso 0.134(7) 1 d P A 2
H232 H 1.0255 0.6278 0.1843 0.015 Uiso 0.134(7) 1 calc PR A 2
C242 C 0.922(4) 0.666(3) 0.099(2) 0.004(9) Uiso 0.134(7) 1 d P A 2
H242 H 0.8828 0.6139 0.0801 0.004 Uiso 0.134(7) 1 calc PR A 2
C252 C 1.257(4) 0.818(4) 0.203(2) 0.032(10) Uiso 0.134(7) 1 d P A 2
H25D H 1.2555 0.8363 0.1588 0.047 Uiso 0.134(7) 1 calc PR A 2
H25E H 1.3260 0.7972 0.2252 0.047 Uiso 0.134(7) 1 calc PR A 2
H25F H 1.2370 0.8696 0.2271 0.047 Uiso 0.134(7) 1 calc PR A 2
C262 C 1.222(4) 0.655(4) 0.232(3) 0.030(10) Uiso 0.134(7) 1 d P A 2
H26D H 1.2471 0.6175 0.2000 0.046 Uiso 0.134(7) 1 calc PR A 2
H26E H 1.1669 0.6220 0.2451 0.046 Uiso 0.134(7) 1 calc PR A 2
H26F H 1.2787 0.6663 0.2697 0.046 Uiso 0.134(7) 1 calc PR A 2
O2S O 1.090(3) 0.474(2) 0.2525(16) 0.033(8) Uiso 0.134(7) 1 d P A 2
H2S H 1.0743 0.4319 0.2245 0.049 Uiso 0.134(7) 1 calc PR A 2
C2S C 1.182(4) 0.448(4) 0.300(3) 0.037(11) Uiso 0.134(7) 1 d P A 2
H2S1 H 1.2149 0.5025 0.3230 0.055 Uiso 0.134(7) 1 calc PR A 2
H2S2 H 1.2303 0.4175 0.2783 0.055 Uiso 0.134(7) 1 calc PR A 2
H2S3 H 1.1647 0.4050 0.3317 0.055 Uiso 0.134(7) 1 calc PR A 2

loop_
_atom_site_aniso_label
_atom_site_aniso_U_11
_atom_site_aniso_U_22
_atom_site_aniso_U_33
_atom_site_aniso_U_23
_atom_site_aniso_U_13
_atom_site_aniso_U_12
Ir1 0.01856(11) 0.03828(15) 0.02169(12) -0.00639(10) 0.00558(8) -0.00080(10)
P1 0.0204(6) 0.0312(8) 0.0180(6) 0.0011(6) 0.0060(5) 0.0037(6)
F1 0.038(2) 0.094(4) 0.0201(18) -0.014(2) 0.0056(16) 0.006(2)
F2 0.0295(18) 0.055(3) 0.033(2) -0.0064(18) 0.0100(15) 0.0126(18)
F3 0.064(4) 0.031(3) 0.083(5) -0.002(3) 0.028(4) -0.012(3)
F4 0.042(3) 0.086(5) 0.041(3) -0.016(3) 0.003(2) -0.026(3)
O1 0.0242(19) 0.034(2) 0.0189(19) -0.0010(16) 0.0078(15) 0.0019(17)
O2 0.034(2) 0.056(3) 0.023(2) -0.002(2) 0.0135(18) 0.007(2)
N1 0.022(2) 0.024(3) 0.027(2) -0.0071(19) 0.0063(18) 0.0003(19)
N2 0.027(3) 0.051(4) 0.025(3) -0.005(2) 0.004(2) 0.004(2)
N3 0.012(3) 0.057(5) 0.024(3) -0.015(3) 0.007(2) -0.009(3)
N4 0.030(4) 0.111(9) 0.037(4) -0.013(5) -0.002(3) 0.023(5)
N5 0.034(3) 0.048(4) 0.037(3) -0.002(3) 0.015(2) 0.004(3)
C1 0.017(2) 0.030(3) 0.029(3) -0.009(2) 0.010(2) -0.003(2)
C2 0.026(3) 0.045(4) 0.025(3) -0.007(3) 0.004(2) 0.001(3)
C3 0.032(3) 0.047(4) 0.022(3) -0.012(3) 0.004(2) -0.001(3)
C4 0.030(3) 0.046(4) 0.030(3) -0.012(3) 0.012(2) 0.001(3)
C5 0.023(3) 0.036(4) 0.031(3) -0.007(3) 0.009(2) 0.001(2)
C6 0.024(3) 0.031(3) 0.025(3) -0.006(2) 0.008(2) 0.001(2)
C7 0.023(3) 0.027(3) 0.027(3) -0.004(2) 0.008(2) -0.005(2)
C8 0.023(3) 0.030(3) 0.029(3) -0.001(2) 0.009(2) -0.001(2)
C9 0.026(3) 0.026(3) 0.028(3) -0.002(2) 0.004(2) 0.000(2)
C10 0.028(3) 0.036(4) 0.027(3) 0.000(3) 0.009(2) 0.001(3)
C11 0.028(3) 0.032(3) 0.022(3) 0.004(2) 0.013(2) 0.001(2)
C12 0.028(3) 0.067(5) 0.034(4) -0.009(3) 0.005(3) 0.010(3)
C13 0.031(3) 0.082(6) 0.029(3) -0.008(4) 0.001(3) 0.011(4)
C14 0.021(3) 0.038(4) 0.013(3) -0.012(3) 0.005(3) -0.004(3)
C15 0.030(4) 0.040(5) 0.033(5) -0.005(4) 0.014(4) -0.002(4)
C16 0.043(5) 0.031(5) 0.052(6) -0.008(4) 0.028(4) -0.010(4)
C17 0.046(6) 0.049(7) 0.046(6) -0.023(6) 0.027(5) -0.017(5)
C18 0.027(4) 0.057(6) 0.029(4) -0.017(4) 0.014(3) -0.019(4)
C19 0.024(4) 0.053(7) 0.024(4) -0.005(4) 0.009(3) -0.002(4)
C20 0.018(3) 0.058(6) 0.022(4) -0.011(4) 0.009(3) -0.005(4)
C21 0.027(4) 0.075(8) 0.033(4) -0.023(5) 0.010(4) 0.004(5)
C22 0.029(4) 0.083(8) 0.025(4) -0.007(4) 0.007(3) 0.019(5)
C23 0.037(4) 0.061(7) 0.021(4) 0.001(4) 0.008(3) 0.023(4)
C24 0.036(5) 0.091(10) 0.015(4) 0.011(5) 0.017(3) 0.022(5)
C25 0.031(5) 0.147(14) 0.062(7) -0.038(8) -0.013(5) 0.030(6)
C26 0.049(6) 0.126(12) 0.052(6) -0.007(7) -0.002(5) 0.053(7)
C27 0.019(3) 0.030(3) 0.030(3) -0.003(2) 0.008(2) 0.000(2)
C28 0.028(3) 0.019(3) 0.023(3) -0.001(2) 0.002(2) -0.002(2)
C29 0.038(3) 0.034(4) 0.022(3) -0.001(2) 0.007(2) 0.000(3)
C30 0.060(5) 0.044(4) 0.018(3) 0.004(3) 0.007(3) -0.003(3)
C31 0.049(4) 0.049(5) 0.026(3) 0.007(3) -0.010(3) -0.008(3)
C32 0.033(3) 0.041(4) 0.041(4) 0.011(3) -0.005(3) -0.005(3)
C33 0.031(3) 0.023(3) 0.031(3) 0.003(2) 0.006(2) -0.001(2)
C34 0.027(3) 0.042(4) 0.021(3) 0.002(3) 0.008(2) 0.012(3)
C35 0.035(3) 0.040(4) 0.036(3) 0.002(3) 0.018(3) 0.008(3)
C36 0.047(4) 0.056(5) 0.043(4) 0.001(3) 0.024(3) 0.023(4)
C37 0.060(5) 0.040(4) 0.042(4) -0.002(3) 0.019(3) 0.016(4)
C38 0.051(4) 0.039(4) 0.043(4) -0.005(3) 0.016(3) 0.006(3)
C39 0.038(3) 0.039(4) 0.030(3) 0.000(3) 0.011(3) 0.007(3)
C40 0.029(3) 0.033(3) 0.021(3) 0.001(2) 0.008(2) 0.007(3)
C41 0.027(3) 0.044(4) 0.023(3) -0.001(3) 0.010(2) 0.000(3)
C42 0.051(4) 0.063(5) 0.035(4) 0.004(3) 0.027(3) 0.012(4)
O1S 0.058(4) 0.121(8) 0.042(4) -0.005(4) 0.018(3) 0.033(5)
C1S 0.060(6) 0.085(8) 0.034(5) 0.014(5) 0.022(4) 0.024(6)

loop_
_atom_type_symbol
_atom_type_description
_atom_type_scat_dispersion_real
_atom_type_scat_dispersion_imag
_atom_type_scat_source
C C 0.0033 0.0016 'International Tables Vol C Tables 4.2.6.8 and 6.1.1.4'
H H 0.0000 0.0000 'International Tables Vol C Tables 4.2.6.8 and 6.1.1.4'
N N 0.0061 0.0033 'International Tables Vol C Tables 4.2.6.8 and 6.1.1.4'
O O 0.0106 0.0060 'International Tables Vol C Tables 4.2.6.8 and 6.1.1.4'
F F 0.0171 0.0103 'International Tables Vol C Tables 4.2.6.8 and 6.1.1.4'
P P 0.1023 0.0942 'International Tables Vol C Tables 4.2.6.8 and 6.1.1.4'
Ir Ir -1.4442 7.9887 'International Tables Vol C Tables 4.2.6.8 and 6.1.1.4'

loop_
_geom_angle_atom_site_label_1
_geom_angle_atom_site_label_2
_geom_angle_atom_site_label_3
_geom_angle
C142 Ir1 C14 15.6(10)
C142 Ir1 C1 89.8(10)
C14 Ir1 C1 87.2(2)
C142 Ir1 N1 79.0(11)
C14 Ir1 N1 93.7(3)
C1 Ir1 N1 79.3(2)
C142 Ir1 C27 84.7(10)
C14 Ir1 C27 88.6(2)
C1 Ir1 C27 173.1(2)
N1 Ir1 C27 95.5(2)
C142 Ir1 N3 95.6(11)
C14 Ir1 N3 80.4(4)
C1 Ir1 N3 93.7(2)
N1 Ir1 N3 171.1(3)
C27 Ir1 N3 91.1(2)
C142 Ir1 N32 84.2(15)
C14 Ir1 N32 69.1(11)
C1 Ir1 N32 94.1(11)
N1 Ir1 N32 161.9(11)
C27 Ir1 N32 89.6(11)
N3 Ir1 N32 11.3(11)
C142 Ir1 P1 163.8(11)
C14 Ir1 P1 179.4(3)
C1 Ir1 P1 92.81(17)
N1 Ir1 P1 85.80(14)
C27 Ir1 P1 91.30(17)
N3 Ir1 P1 100.2(3)
N32 Ir1 P1 111.5(11)
O1 P1 C28 97.5(2)
O1 P1 C34 102.8(3)
C28 P1 C34 99.3(3)
O1 P1 Ir1 117.87(17)
C28 P1 Ir1 112.9(2)
C34 P1 Ir1 122.3(2)
C40 O1 P1 118.9(4)
C41 O2 C42 111.1(5)
C11 N1 C7 117.5(5)
C11 N1 Ir1 124.7(4)
C7 N1 Ir1 117.8(4)
C9 N2 C13 121.0(6)
C9 N2 C12 120.3(5)
C13 N2 C12 118.6(5)
C24 N3 C20 116.5(9)
C24 N3 Ir1 128.0(8)
C20 N3 Ir1 115.5(7)
C22 N4 C25 119.7(11)
C22 N4 C26 120.1(10)
C25 N4 C26 117.7(9)
C2 C1 C6 118.9(5)
C2 C1 Ir1 126.8(4)
C6 C1 Ir1 114.2(4)
C3 C2 C1 119.2(6)
F1 C3 C4 117.8(6)
F1 C3 C2 118.2(6)
C4 C3 C2 124.0(6)
C3 C4 C5 116.1(6)
F2 C5 C4 116.1(5)
F2 C5 C6 120.4(5)
C4 C5 C6 123.5(6)
C5 C6 C1 118.2(5)
C5 C6 C7 126.1(5)
C1 C6 C7 115.7(5)
N1 C7 C8 121.4(5)
N1 C7 C6 112.6(5)
C8 C7 C6 126.0(5)
C7 C8 C9 120.9(6)
N2 C9 C8 122.5(6)
N2 C9 C10 120.8(6)
C8 C9 C10 116.7(5)
C11 C10 C9 119.1(6)
N1 C11 C10 124.1(6)
C15 C14 C19 120.0(8)
C15 C14 Ir1 126.5(6)
C19 C14 Ir1 113.5(7)
C14 C15 C16 119.7(10)
F3 C16 C15 119.0(10)
F3 C16 C17 117.7(9)
C15 C16 C17 123.2(11)
C18 C17 C16 115.7(9)
C17 C18 C19 124.8(9)
C17 C18 F4 116.1(8)
C19 C18 F4 119.1(10)
C18 C19 C14 116.4(11)
C18 C19 C20 126.7(9)
C14 C19 C20 116.9(8)
C21 C20 N3 119.2(11)
C21 C20 C19 127.1(10)
N3 C20 C19 113.6(7)
C20 C21 C22 122.7(10)
N4 C22 C23 121.8(11)
N4 C22 C21 121.2(11)
C23 C22 C21 117.0(8)
C22 C23 C24 118.7(11)
N3 C24 C23 125.7(13)
N5 C27 Ir1 176.4(6)
C29 C28 C33 119.3(5)
C29 C28 P1 120.1(5)
C33 C28 P1 120.6(5)
C30 C29 C28 120.2(6)
C31 C30 C29 120.5(7)
C32 C31 C30 119.8(6)
C31 C32 C33 120.7(7)
C32 C33 C28 119.5(6)
C39 C34 C35 118.7(6)
C39 C34 P1 119.6(5)
C35 C34 P1 121.4(5)
C36 C35 C34 119.2(7)
C37 C36 C35 121.5(7)
C36 C37 C38 119.7(7)
C39 C38 C37 119.8(8)
C38 C39 C34 121.2(7)
O1 C40 C41 106.3(5)
O2 C41 C40 107.2(5)
C242 N32 C202 153(5)
C242 N32 Ir1 105(3)
C202 N32 Ir1 101(3)
C222 N42 C262 120(4)
C222 N42 C252 120(4)
C262 N42 C252 119(4)
C152 C142 C192 98(3)
C152 C142 Ir1 148(3)
C192 C142 Ir1 114(3)
C142 C152 C162 135(4)
F32 C162 C172 125(6)
F32 C162 C152 116(4)
C172 C162 C152 119(6)
C162 C172 C182 119(6)
C172 C182 F42 118(5)
C172 C182 C192 123(5)
F42 C182 C192 119(5)
C202 C192 C182 126(5)
C202 C192 C142 107(4)
C182 C192 C142 127(5)
C192 C202 N32 134(5)
C192 C202 C212 127(5)
N32 C202 C212 100(5)
C222 C212 C202 120(4)
C232 C222 C212 121(4)
C232 C222 N42 124(4)
C212 C222 N42 115(3)
C222 C232 C242 126(4)
N32 C242 C232 94(4)

loop_
_geom_bond_atom_site_label_1
_geom_bond_atom_site_label_2
_geom_bond_distance
Ir1 C142 2.02(4)
Ir1 C14 2.054(7)
Ir1 C1 2.058(6)
Ir1 N1 2.059(5)
Ir1 C27 2.065(6)
Ir1 N3 2.073(7)
Ir1 N32 2.31(5)
Ir1 P1 2.3461(16)
P1 O1 1.624(4)
P1 C28 1.820(6)
P1 C34 1.822(7)
F1 C3 1.364(7)
F2 C5 1.365(7)
F3 C16 1.364(12)
F4 C18 1.382(10)
O1 C40 1.448(7)
O2 C41 1.420(7)
O2 C42 1.423(8)
N1 C11 1.356(7)
N1 C7 1.366(7)
N2 C9 1.353(8)
N2 C13 1.448(9)
N2 C12 1.456(9)
N3 C24 1.358(15)
N3 C20 1.409(11)
N4 C22 1.384(10)
N4 C25 1.450(17)
N4 C26 1.452(17)
N5 C27 1.144(8)
C1 C2 1.393(8)
C1 C6 1.418(8)
C2 C3 1.373(9)
C3 C4 1.370(9)
C4 C5 1.381(9)
C5 C6 1.386(8)
C6 C7 1.486(8)
C7 C8 1.381(8)
C8 C9 1.401(8)
C9 C10 1.419(9)
C10 C11 1.361(8)
C14 C15 1.362(13)
C14 C19 1.431(12)
C15 C16 1.365(12)
C16 C17 1.385(15)
C17 C18 1.364(16)
C18 C19 1.381(13)
C19 C20 1.451(14)
C20 C21 1.393(13)
C21 C22 1.419(16)
C22 C23 1.385(15)
C23 C24 1.388(13)
C28 C29 1.388(8)
C28 C33 1.400(8)
C29 C30 1.385(9)
C30 C31 1.383(11)
C31 C32 1.371(11)
C32 C33 1.396(9)
C34 C39 1.388(10)
C34 C35 1.400(9)
C35 C36 1.388(10)
C36 C37 1.365(12)
C37 C38 1.381(11)
C38 C39 1.380(10)
C40 C41 1.507(8)
O1S C1S 1.384(12)
F32 C162 1.28(7)
F42 C182 1.40(5)
N32 C242 1.37(6)
N32 C202 1.40(6)
N42 C222 1.41(5)
N42 C262 1.44(6)
N42 C252 1.47(6)
C142 C152 1.45(5)
C142 C192 1.64(6)
C152 C162 1.47(8)
C162 C172 1.35(7)
C172 C182 1.36(7)
C182 C192 1.43(7)
C192 C202 1.39(7)
C202 C212 1.52(7)
C212 C222 1.41(6)
C222 C232 1.40(6)
C232 C242 1.46(6)
O2S C2S 1.45(6)

loop_
_geom_hbond_atom_site_label_D
_geom_hbond_atom_site_label_H
_geom_hbond_atom_site_label_A
_geom_hbond_distance_DH
_geom_hbond_distance_HA
_geom_hbond_distance_DA
_geom_hbond_angle_DHA
_geom_hbond_site_symmetry_A
O1S H1S N5 0.84 2.06 2.873(9) 162.2 3_765
